data_4315206
loop_
_publ_author_name
'Thomas S. Teets'
'Daniel A. Lutterman'
'Daniel G. Nocera'

_publ_section_title
;
 Halogen Photoreductive Elimination from Metal-Metal Bonded
 Iridium(II)-Gold(II) Heterobimetallic Complexes
;
_journal_name_full 'Inorganic Chemistry'
_journal_page_first 3035
_journal_page_last 3043
_journal_paper_doi 10.1021/ic902590u
_journal_volume 49
_journal_year 2010
_chemical_formula_sum 'C55 H102 Au Br F6 Ir N0 O2 P5'
_chemical_formula_weight 1533.29
_chemical_name_systematic
; 
 ? 
;
_space_group_IT_number 14
_symmetry_cell_setting monoclinic
_symmetry_space_group_name_Hall '-P 2yn'
_symmetry_space_group_name_H-M 'P 1 21/n 1'
_atom_sites_solution_hydrogens geom
_atom_sites_solution_primary direct
_atom_sites_solution_secondary difmap
_audit_creation_method SHELXL-97
_cell_angle_alpha 90.00
_cell_angle_beta 102.708(2)
_cell_angle_gamma 90.00
_cell_formula_units_Z 4
_cell_length_a 15.0304(16)
_cell_length_b 21.199(2)
_cell_length_c 20.366(2)
_cell_measurement_reflns_used 9297
_cell_measurement_temperature 100(2)
_cell_measurement_theta_max 31.41
_cell_measurement_theta_min 2.41
_cell_volume 6330.2(11)
_computing_cell_refinement 'Bruker SAINT'
_computing_data_collection 'Bruker APEX2'
_computing_data_reduction 'Bruker SAINT'
_computing_molecular_graphics 'Bruker SHELXTL'
_computing_publication_material 'Bruker SHELXTL'
_computing_structure_refinement 'SHELXL-97 (Sheldrick, 2008)'
_computing_structure_solution 'SHELXS-97 (Sheldrick, 2008)'
_diffrn_ambient_temperature 100(2)
_diffrn_measured_fraction_theta_full 0.995
_diffrn_measured_fraction_theta_max 0.995
_diffrn_measurement_device_type 'Bruker APEX-II CCD'
_diffrn_measurement_method '\f and \w scans'
_diffrn_radiation_monochromator graphite
_diffrn_radiation_source 'fine-focus sealed tube'
_diffrn_radiation_type MoK\a
_diffrn_radiation_wavelength 0.71073
_diffrn_reflns_av_R_equivalents 0.0511
_diffrn_reflns_av_sigmaI/netI 0.0307
_diffrn_reflns_limit_h_max 20
_diffrn_reflns_limit_h_min -21
_diffrn_reflns_limit_k_max 30
_diffrn_reflns_limit_k_min -30
_diffrn_reflns_limit_l_max 29
_diffrn_reflns_limit_l_min -29
_diffrn_reflns_number 145929
_diffrn_reflns_theta_full 30.51
_diffrn_reflns_theta_max 30.51
_diffrn_reflns_theta_min 1.40
_exptl_absorpt_coefficient_mu 5.227
_exptl_absorpt_correction_T_max 0.2289
_exptl_absorpt_correction_T_min 0.2289
_exptl_absorpt_correction_type multi-scan
_exptl_absorpt_process_details sadabs
_exptl_crystal_colour orange
_exptl_crystal_density_diffrn 1.609
_exptl_crystal_density_method 'not measured'
_exptl_crystal_description block
_exptl_crystal_F_000 3072
_exptl_crystal_size_max 0.40
_exptl_crystal_size_mid 0.40
_exptl_crystal_size_min 0.40
_refine_diff_density_max 1.974
_refine_diff_density_min -1.230
_refine_diff_density_rms 0.135
_refine_ls_extinction_method none
_refine_ls_goodness_of_fit_ref 1.048
_refine_ls_hydrogen_treatment constr
_refine_ls_matrix_type full
_refine_ls_number_parameters 702
_refine_ls_number_reflns 19229
_refine_ls_number_restraints 490
_refine_ls_restrained_S_all 1.146
_refine_ls_R_factor_all 0.0357
_refine_ls_R_factor_gt 0.0278
_refine_ls_shift/su_max 0.006
_refine_ls_shift/su_mean 0.000
_refine_ls_structure_factor_coef Fsqd
_refine_ls_weighting_details 'calc w=1/[\s^2^(Fo^2^)+(0.0223P)^2^+19.0260P] where P=(Fo^2^+2Fc^2^)/3'
_refine_ls_weighting_scheme calc
_refine_ls_wR_factor_gt 0.0635
_refine_ls_wR_factor_ref 0.0668
_reflns_number_gt 16799
_reflns_number_total 19229
_reflns_threshold_expression >2sigma(I)
_cod_data_source_file ic902590u_si_002_2.cif
_cod_data_source_block 2
_cod_depositor_comments
;
The following automatic conversions were performed:

'_symmetry_cell_setting' value 'Monoclinic' changed to 'monoclinic'
according to the built-in table from CIF Core dictionary named
'cif_core.dic' version 2.4.1 from 2010-06-29.

Automatic conversion script
Id: cif_fix_values 1646 2011-03-28 12:23:43Z adriana 
;
_cod_original_cell_volume 6330.3(11)
_cod_database_code 4315206

loop_
_symmetry_equiv_pos_as_xyz
'x, y, z'
'-x+1/2, y+1/2, -z+1/2'
'-x, -y, -z'
'x-1/2, -y-1/2, z-1/2'

loop_
_atom_site_label
_atom_site_type_symbol
_atom_site_fract_x
_atom_site_fract_y
_atom_site_fract_z
_atom_site_U_iso_or_equiv
_atom_site_adp_type
_atom_site_occupancy
_atom_site_symmetry_multiplicity
_atom_site_calc_flag
_atom_site_refinement_flags
_atom_site_disorder_assembly
_atom_site_disorder_group
Ir1 Ir 0.793743(8) 0.409851(5) 0.235629(6) 0.01100(3) Uani 1 1 d D . .
Au1 Au 0.936220(8) 0.328122(5) 0.311311(6) 0.01186(3) Uani 1 1 d . C .
P4 P 1.04000(5) 0.34952(4) 0.24609(4) 0.01193(14) Uani 1 1 d D . .
P1S P 0.13704(6) 0.33608(4) 0.02212(4) 0.01873(17) Uani 1 1 d . . .
C2 C 0.9817(2) 0.38280(14) 0.16506(15) 0.0134(5) Uani 1 1 d . A .
H1A H 0.9543 0.3476 0.1355 0.016 Uiso 1 1 calc R . .
H1B H 1.0281 0.4028 0.1441 0.016 Uiso 1 1 calc R . .
C1S C 1.4128(6) 0.2851(5) 0.3960(7) 0.125(5) Uani 1 1 d . . .
H1S1 H 1.3697 0.2529 0.3737 0.188 Uiso 1 1 calc R . .
H1S2 H 1.4752 0.2719 0.3958 0.188 Uiso 1 1 calc R . .
H1S3 H 1.3997 0.3253 0.3720 0.188 Uiso 1 1 calc R . .
F1S F 0.0786(2) 0.38622(14) -0.02797(13) 0.0428(7) Uani 1 1 d . . .
O1S O 1.3126(4) 0.3088(4) 0.4644(3) 0.122(3) Uani 1 1 d . . .
P3 P 0.89175(5) 0.44121(4) 0.16687(4) 0.01126(14) Uani 1 1 d . A .
C1 C 0.7218(2) 0.30074(15) 0.33908(16) 0.0148(6) Uani 1 1 d . . .
H2A H 0.6852 0.2942 0.3734 0.018 Uiso 1 1 calc R C .
H2B H 0.7065 0.2663 0.3056 0.018 Uiso 1 1 calc R . .
C2S C 1.4043(6) 0.2923(6) 0.4592(5) 0.123(4) Uani 1 1 d . . .
H2S1 H 1.4468 0.3257 0.4810 0.148 Uiso 1 1 calc R . .
H2S2 H 1.4223 0.2525 0.4841 0.148 Uiso 1 1 calc R . .
F2S F 0.19505(18) 0.28598(12) 0.07306(12) 0.0329(5) Uani 1 1 d . . .
P2 P 0.84304(5) 0.29398(4) 0.38038(4) 0.01291(14) Uani 1 1 d . C .
C3S C 1.2897(6) 0.2930(4) 0.5203(4) 0.087(3) Uani 1 1 d . . .
H3S1 H 1.3331 0.3129 0.5583 0.105 Uiso 1 1 calc R . .
H3S2 H 1.2962 0.2467 0.5260 0.105 Uiso 1 1 calc R . .
F3S F 0.04629(17) 0.31257(13) 0.04357(14) 0.0373(6) Uani 1 1 d . . .
P1 P 0.68740(5) 0.37640(4) 0.29613(4) 0.01367(15) Uani 1 1 d . B .
C4S C 1.1975(5) 0.3105(5) 0.5247(5) 0.106(4) Uani 1 1 d . . .
H4S1 H 1.1816 0.3512 0.5022 0.159 Uiso 1 1 calc R . .
H4S2 H 1.1942 0.3141 0.5721 0.159 Uiso 1 1 calc R . .
H4S3 H 1.1545 0.2782 0.5027 0.159 Uiso 1 1 calc R . .
F4S F 0.15253(16) 0.38777(11) 0.08109(11) 0.0278(5) Uani 1 1 d . . .
F5S F 0.22802(17) 0.35882(12) 0.00086(13) 0.0346(5) Uani 1 1 d . . .
F6S F 0.12167(17) 0.28439(12) -0.03722(12) 0.0337(6) Uani 1 1 d . . .
C11 C 1.0984(2) 0.27905(14) 0.22363(17) 0.0159(6) Uani 1 1 d . C .
H11 H 1.1429 0.2927 0.1965 0.019 Uiso 1 1 calc R . .
C12 C 1.1513(3) 0.24619(18) 0.2878(2) 0.0265(8) Uani 1 1 d . . .
H12A H 1.1963 0.2760 0.3139 0.032 Uiso 1 1 calc R C .
H12B H 1.1084 0.2340 0.3161 0.032 Uiso 1 1 calc R . .
C13 C 1.2010(3) 0.1875(2) 0.2708(3) 0.0394(11) Uani 1 1 d . C .
H13A H 1.2485 0.2002 0.2467 0.047 Uiso 1 1 calc R . .
H13B H 1.2315 0.1661 0.3130 0.047 Uiso 1 1 calc R . .
C14 C 1.1352(3) 0.14145(19) 0.2272(3) 0.0405(11) Uani 1 1 d . . .
H14A H 1.0924 0.1244 0.2533 0.049 Uiso 1 1 calc R C .
H14B H 1.1700 0.1057 0.2141 0.049 Uiso 1 1 calc R . .
C15 C 1.0814(3) 0.17414(17) 0.1638(2) 0.0293(8) Uani 1 1 d . C .
H15A H 1.1237 0.1871 0.1353 0.035 Uiso 1 1 calc R . .
H15B H 1.0368 0.1441 0.1377 0.035 Uiso 1 1 calc R . .
C16 C 1.0310(3) 0.23210(15) 0.18149(19) 0.0219(7) Uani 1 1 d . . .
H16A H 0.9854 0.2189 0.2072 0.026 Uiso 1 1 calc R C .
H16B H 0.9982 0.2529 0.1396 0.026 Uiso 1 1 calc R . .
C21 C 1.1270(2) 0.40786(14) 0.28413(16) 0.0144(6) Uani 1 1 d . C .
H21 H 1.0975 0.4500 0.2732 0.017 Uiso 1 1 calc R . .
C22 C 1.1527(2) 0.40446(16) 0.36166(17) 0.0205(7) Uani 1 1 d . . .
H22A H 1.0966 0.4057 0.3796 0.025 Uiso 1 1 calc R C .
H22B H 1.1845 0.3642 0.3759 0.025 Uiso 1 1 calc R . .
C23 C 1.2144(3) 0.45960(18) 0.39013(19) 0.0256(7) Uani 1 1 d . C .
H23A H 1.1796 0.4995 0.3806 0.031 Uiso 1 1 calc R . .
H23B H 1.2336 0.4550 0.4396 0.031 Uiso 1 1 calc R . .
C24 C 1.2986(3) 0.46317(19) 0.3604(2) 0.0266(8) Uani 1 1 d . . .
H24A H 1.3380 0.4262 0.3756 0.032 Uiso 1 1 calc R C .
H24B H 1.3336 0.5016 0.3772 0.032 Uiso 1 1 calc R . .
C25 C 1.2740(2) 0.46451(17) 0.28382(19) 0.0232(7) Uani 1 1 d . C .
H25A H 1.3306 0.4630 0.2666 0.028 Uiso 1 1 calc R . .
H25B H 1.2423 0.5046 0.2685 0.028 Uiso 1 1 calc R . .
C26 C 1.2127(2) 0.40904(16) 0.25466(18) 0.0192(6) Uani 1 1 d . . .
H26A H 1.2467 0.3690 0.2654 0.023 Uiso 1 1 calc R C .
H26B H 1.1947 0.4131 0.2051 0.023 Uiso 1 1 calc R . .
C31 C 0.8374(2) 0.45328(18) 0.07657(17) 0.0217(7) Uani 1 1 d D . .
H31A H 0.8632 0.4940 0.0644 0.026 Uiso 0.827(7) 1 calc PR A 1
H31B H 0.8280 0.4069 0.0691 0.026 Uiso 0.173(7) 1 d PR A 2
C32 C 0.7354(2) 0.46498(17) 0.06518(17) 0.0206(7) Uani 1 1 d D A .
H32A H 0.7059 0.4270 0.0792 0.025 Uiso 1 1 calc R . .
H32B H 0.7247 0.5005 0.0941 0.025 Uiso 1 1 calc R . .
C33 C 0.6911(3) 0.4800(2) -0.0070(2) 0.0331(9) Uani 1 1 d D . .
H33A H 0.7098 0.5229 -0.0176 0.040 Uiso 0.827(7) 1 calc PR A 1
H33B H 0.6241 0.4803 -0.0120 0.040 Uiso 0.827(7) 1 calc PR A 1
H33C H 0.6371 0.4522 -0.0193 0.040 Uiso 0.173(7) 1 d PR A 2
H33D H 0.6676 0.5237 -0.0072 0.040 Uiso 0.173(7) 1 d PR A 2
C35 C 0.8198(3) 0.4278(3) -0.0454(2) 0.0461(13) Uani 1 1 d D . .
H35A H 0.8465 0.4691 -0.0534 0.055 Uiso 0.827(7) 1 calc PR A 1
H35B H 0.8352 0.3970 -0.0777 0.055 Uiso 0.827(7) 1 calc PR A 1
H35C H 0.8522 0.4245 -0.0826 0.055 Uiso 0.173(7) 1 d PR A 2
H35D H 0.7983 0.3855 -0.0354 0.055 Uiso 0.173(7) 1 d PR A 2
C34 C 0.7153(3) 0.4341(3) -0.0569(2) 0.0281(11) Uani 0.827(7) 1 d PDU A 1
H34A H 0.6900 0.4492 -0.1033 0.034 Uiso 0.827(7) 1 calc PR A 1
H34B H 0.6881 0.3924 -0.0515 0.034 Uiso 0.827(7) 1 calc PR A 1
C36 C 0.8605(3) 0.4057(2) 0.0275(2) 0.0252(9) Uani 0.827(7) 1 d PDU A 1
H36A H 0.8351 0.3639 0.0352 0.030 Uiso 0.827(7) 1 calc PR A 1
H36B H 0.9275 0.4015 0.0345 0.030 Uiso 0.827(7) 1 calc PR A 1
C36A C 0.8826(10) 0.4587(10) 0.0196(6) 0.0252(9) Uani 0.173(7) 1 d PDU A 2
H36C H 0.9423 0.4369 0.0305 0.030 Uiso 0.173(7) 1 calc PR A 2
H36D H 0.8934 0.5037 0.0109 0.030 Uiso 0.173(7) 1 calc PR A 2
C34A C 0.7387(12) 0.4761(11) -0.0624(7) 0.036(6) Uani 0.173(7) 1 d PDU A 2
H34C H 0.7625 0.5183 -0.0706 0.043 Uiso 0.173(7) 1 calc PR A 2
H34D H 0.6953 0.4626 -0.1040 0.043 Uiso 0.173(7) 1 calc PR A 2
C41 C 0.9510(2) 0.51607(14) 0.19418(16) 0.0140(6) Uani 1 1 d . . .
H41 H 0.9743 0.5125 0.2440 0.017 Uiso 1 1 calc R A .
C42 C 0.8841(2) 0.57232(15) 0.18295(17) 0.0179(6) Uani 1 1 d . A .
H42A H 0.8624 0.5800 0.1341 0.021 Uiso 1 1 calc R . .
H42B H 0.8305 0.5623 0.2019 0.021 Uiso 1 1 calc R . .
C43 C 0.9311(2) 0.63166(16) 0.2169(2) 0.0235(7) Uani 1 1 d . . .
H43A H 0.9460 0.6256 0.2663 0.028 Uiso 1 1 calc R A .
H43B H 0.8887 0.6679 0.2066 0.028 Uiso 1 1 calc R . .
C44 C 1.0188(3) 0.64649(16) 0.1930(2) 0.0256(8) Uani 1 1 d . A .
H44A H 1.0027 0.6598 0.1452 0.031 Uiso 1 1 calc R . .
H44B H 1.0507 0.6820 0.2197 0.031 Uiso 1 1 calc R . .
C45 C 1.0824(2) 0.58999(16) 0.19993(17) 0.0192(6) Uani 1 1 d . . .
H45A H 1.1057 0.5805 0.2483 0.023 Uiso 1 1 calc R A .
H45B H 1.1352 0.6004 0.1802 0.023 Uiso 1 1 calc R . .
C46 C 1.0338(2) 0.53166(15) 0.16456(16) 0.0166(6) Uani 1 1 d . A .
H46A H 1.0764 0.4954 0.1709 0.020 Uiso 1 1 calc R . .
H46B H 1.0137 0.5399 0.1157 0.020 Uiso 1 1 calc R . .
C51 C 0.8601(2) 0.20937(15) 0.39828(18) 0.0188(6) Uani 1 1 d . . .
H51 H 0.8129 0.1943 0.4224 0.023 Uiso 1 1 calc R C .
C52 C 0.9554(3) 0.19650(17) 0.44232(19) 0.0231(7) Uani 1 1 d . C .
H52A H 1.0023 0.2136 0.4198 0.028 Uiso 1 1 calc R . .
H52B H 0.9616 0.2184 0.4861 0.028 Uiso 1 1 calc R . .
C53 C 0.9710(3) 0.12610(19) 0.4544(2) 0.0343(9) Uani 1 1 d . . .
H53A H 1.0329 0.1191 0.4824 0.041 Uiso 1 1 calc R C .
H53B H 0.9263 0.1096 0.4793 0.041 Uiso 1 1 calc R . .
C54 C 0.9611(3) 0.09056(19) 0.3888(3) 0.0385(11) Uani 1 1 d . C .
H54A H 0.9691 0.0448 0.3980 0.046 Uiso 1 1 calc R . .
H54B H 1.0090 0.1044 0.3655 0.046 Uiso 1 1 calc R . .
C55 C 0.8674(3) 0.10255(18) 0.3437(3) 0.0373(10) Uani 1 1 d . . .
H55A H 0.8200 0.0845 0.3651 0.045 Uiso 1 1 calc R C .
H55B H 0.8633 0.0810 0.3001 0.045 Uiso 1 1 calc R . .
C56 C 0.8491(3) 0.17303(16) 0.3313(2) 0.0237(7) Uani 1 1 d . C .
H56A H 0.7865 0.1791 0.3042 0.028 Uiso 1 1 calc R . .
H56B H 0.8922 0.1902 0.3055 0.028 Uiso 1 1 calc R . .
C61 C 0.8566(2) 0.33859(16) 0.45946(16) 0.0172(6) Uani 1 1 d . . .
H61 H 0.8181 0.3772 0.4479 0.021 Uiso 1 1 calc R C .
C62 C 0.9540(3) 0.3628(2) 0.4859(2) 0.0277(8) Uani 1 1 d . C .
H62A H 0.9956 0.3266 0.4993 0.033 Uiso 1 1 calc R . .
H62B H 0.9744 0.3862 0.4498 0.033 Uiso 1 1 calc R . .
C63 C 0.9577(3) 0.4061(2) 0.5465(2) 0.0368(10) Uani 1 1 d . . .
H63A H 1.0214 0.4198 0.5642 0.044 Uiso 1 1 calc R C .
H63B H 0.9202 0.4441 0.5321 0.044 Uiso 1 1 calc R . .
C64 C 0.9225(3) 0.3723(2) 0.6018(2) 0.0381(10) Uani 1 1 d . C .
H64A H 0.9632 0.3364 0.6188 0.046 Uiso 1 1 calc R . .
H64B H 0.9237 0.4017 0.6398 0.046 Uiso 1 1 calc R . .
C65 C 0.8257(3) 0.3481(2) 0.57615(19) 0.0309(9) Uani 1 1 d . . .
H65A H 0.7839 0.3844 0.5637 0.037 Uiso 1 1 calc R C .
H65B H 0.8062 0.3245 0.6125 0.037 Uiso 1 1 calc R . .
C66 C 0.8195(3) 0.30495(19) 0.51472(18) 0.0243(7) Uani 1 1 d . C .
H66A H 0.7551 0.2928 0.4968 0.029 Uiso 1 1 calc R . .
H66B H 0.8551 0.2660 0.5285 0.029 Uiso 1 1 calc R . .
C71 C 0.6694(2) 0.43200(17) 0.36178(17) 0.0194(6) Uani 1 1 d . . .
H71 H 0.7317 0.4438 0.3876 0.023 Uiso 1 1 calc R C .
C72 C 0.6250(3) 0.49382(19) 0.3316(2) 0.0284(8) Uani 1 1 d . C .
H72A H 0.6575 0.5099 0.2977 0.034 Uiso 1 1 calc R . .
H72B H 0.5607 0.4859 0.3088 0.034 Uiso 1 1 calc R . .
C73 C 0.6286(3) 0.5432(2) 0.3871(2) 0.0357(10) Uani 1 1 d . . .
H73A H 0.6930 0.5531 0.4080 0.043 Uiso 1 1 calc R C .
H73B H 0.5987 0.5825 0.3672 0.043 Uiso 1 1 calc R . .
C74 C 0.5810(3) 0.5191(2) 0.4404(2) 0.0379(10) Uani 1 1 d . C .
H74A H 0.5151 0.5141 0.4205 0.045 Uiso 1 1 calc R . .
H74B H 0.5877 0.5505 0.4772 0.045 Uiso 1 1 calc R . .
C75 C 0.6200(3) 0.4560(2) 0.4695(2) 0.0308(9) Uani 1 1 d . . .
H75A H 0.5839 0.4403 0.5012 0.037 Uiso 1 1 calc R C .
H75B H 0.6835 0.4623 0.4949 0.037 Uiso 1 1 calc R . .
C76 C 0.6188(3) 0.40676(19) 0.41416(18) 0.0236(7) Uani 1 1 d . C .
H76A H 0.5549 0.3967 0.3920 0.028 Uiso 1 1 calc R . .
H76B H 0.6484 0.3675 0.4344 0.028 Uiso 1 1 calc R . .
C83 C 0.4295(3) 0.3024(2) 0.2031(3) 0.0575(17) Uani 1 1 d DU . .
H83A H 0.3986 0.3253 0.2341 0.069 Uiso 0.551(7) 1 calc PR B 1
H83B H 0.4039 0.2593 0.1956 0.069 Uiso 0.551(7) 1 calc PR B 1
H83C H 0.4624 0.2731 0.1788 0.069 Uiso 0.449(7) 1 d PR B 2
H83D H 0.3808 0.2783 0.2177 0.069 Uiso 0.449(7) 1 d PR B 2
C86 C 0.5494(2) 0.40693(18) 0.18345(18) 0.0236(7) Uani 1 1 d DU . .
H86A H 0.5703 0.4509 0.1934 0.028 Uiso 0.551(7) 1 calc PR B 1
H86B H 0.5851 0.3890 0.1524 0.028 Uiso 0.551(7) 1 calc PR B 1
H86C H 0.6008 0.4197 0.1632 0.028 Uiso 0.449(7) 1 d PR B 2
H86D H 0.5276 0.4442 0.2046 0.028 Uiso 0.449(7) 1 d PR B 2
C81 C 0.5709(5) 0.3691(3) 0.2492(4) 0.0150(12) Uani 0.551(7) 1 d PDU B 1
H81 H 0.5314 0.3867 0.2784 0.018 Uiso 0.551(7) 1 calc PR B 1
C82 C 0.5375(4) 0.3008(3) 0.2310(3) 0.0175(13) Uani 0.551(7) 1 d PDU B 1
H82A H 0.5529 0.2736 0.2714 0.021 Uiso 0.551(7) 1 calc PR B 1
H82B H 0.5676 0.2835 0.1963 0.021 Uiso 0.551(7) 1 calc PR B 1
C84 C 0.4209(6) 0.3404(3) 0.1320(4) 0.0282(17) Uani 0.551(7) 1 d PDU B 1
H84A H 0.4599 0.3203 0.1046 0.034 Uiso 0.551(7) 1 calc PR B 1
H84B H 0.3570 0.3396 0.1059 0.034 Uiso 0.551(7) 1 calc PR B 1
C85 C 0.4515(4) 0.4082(3) 0.1483(4) 0.0249(15) Uani 0.551(7) 1 d PDU B 1
H85A H 0.4435 0.4333 0.1063 0.030 Uiso 0.551(7) 1 calc PR B 1
H85B H 0.4145 0.4278 0.1775 0.030 Uiso 0.551(7) 1 calc PR B 1
C81A C 0.5761(6) 0.3514(4) 0.2359(4) 0.0150(12) Uani 0.449(7) 1 d PDU B 2
H81A H 0.5917 0.3145 0.2100 0.018 Uiso 0.449(7) 1 calc PR B 2
C82A C 0.5004(5) 0.3300(4) 0.2681(3) 0.0184(16) Uani 0.449(7) 1 d PDU B 2
H82C H 0.4739 0.3657 0.2887 0.022 Uiso 0.449(7) 1 calc PR B 2
H82D H 0.5212 0.2970 0.3024 0.022 Uiso 0.449(7) 1 calc PR B 2
C84A C 0.3882(5) 0.3539(4) 0.1573(5) 0.028(2) Uani 0.449(7) 1 d PDU B 2
H84C H 0.3657 0.3882 0.1823 0.034 Uiso 0.449(7) 1 calc PR B 2
H84D H 0.3372 0.3381 0.1217 0.034 Uiso 0.449(7) 1 calc PR B 2
C85A C 0.4685(5) 0.3761(5) 0.1277(4) 0.0253(19) Uani 0.449(7) 1 d PDU B 2
H85C H 0.4462 0.4075 0.0919 0.030 Uiso 0.449(7) 1 calc PR B 2
H85D H 0.4929 0.3397 0.1068 0.030 Uiso 0.449(7) 1 calc PR B 2
C3 C 0.8266(3) 0.47572(17) 0.2918(2) 0.0172(7) Uani 0.9370(17) 1 d PDU C 1
Br1 Br 0.76058(2) 0.311080(16) 0.165863(18) 0.01738(11) Uani 0.9370(17) 1 d PD C 1
O1 O 0.8502(2) 0.51653(19) 0.33056(17) 0.0297(7) Uani 0.9370(17) 1 d PDU C 1
Br1A Br 0.8664(5) 0.4844(4) 0.3292(3) 0.0257(18) Uani 0.0630(17) 1 d PD C 2
C3A C 0.757(3) 0.348(2) 0.175(2) 0.0172(7) Uani 0.0630(17) 1 d PD C 2
O1A O 0.725(3) 0.3108(19) 0.1337(19) 0.0297(7) Uani 0.0630(17) 1 d PD C 2

loop_
_atom_site_aniso_label
_atom_site_aniso_U_11
_atom_site_aniso_U_22
_atom_site_aniso_U_33
_atom_site_aniso_U_23
_atom_site_aniso_U_13
_atom_site_aniso_U_12
Ir1 0.01029(5) 0.01229(5) 0.01076(5) 0.00047(4) 0.00305(4) 0.00027(4)
Au1 0.01086(5) 0.01372(5) 0.01104(5) 0.00154(4) 0.00250(4) -0.00045(4)
P4 0.0105(3) 0.0137(3) 0.0117(3) 0.0009(3) 0.0027(3) 0.0007(3)
P1S 0.0188(4) 0.0242(4) 0.0134(4) -0.0018(3) 0.0041(3) 0.0033(3)
C2 0.0135(14) 0.0161(13) 0.0105(13) 0.0003(10) 0.0026(11) 0.0010(10)
C1S 0.054(5) 0.096(7) 0.199(12) -0.072(8) -0.029(6) 0.033(4)
F1S 0.0517(17) 0.0513(16) 0.0244(12) 0.0083(11) 0.0058(11) 0.0304(13)
O1S 0.061(3) 0.186(7) 0.122(5) 0.112(5) 0.026(3) 0.054(4)
P3 0.0107(3) 0.0126(3) 0.0107(3) 0.0009(3) 0.0027(3) 0.0002(3)
C1 0.0127(14) 0.0183(14) 0.0127(14) 0.0013(11) 0.0016(11) -0.0019(11)
C2S 0.086(6) 0.178(11) 0.095(7) 0.058(7) -0.004(5) 0.079(7)
F2S 0.0401(14) 0.0350(13) 0.0220(11) 0.0045(9) 0.0036(10) 0.0113(10)
P2 0.0124(4) 0.0156(3) 0.0106(3) 0.0019(3) 0.0021(3) -0.0014(3)
C3S 0.087(6) 0.093(6) 0.082(5) 0.040(5) 0.019(4) 0.029(5)
F3S 0.0253(12) 0.0469(15) 0.0440(15) -0.0135(12) 0.0171(11) -0.0093(11)
P1 0.0104(3) 0.0185(4) 0.0124(4) 0.0022(3) 0.0031(3) -0.0001(3)
C4S 0.053(4) 0.144(8) 0.122(7) 0.092(7) 0.020(4) 0.013(5)
F4S 0.0330(12) 0.0274(11) 0.0250(11) -0.0093(9) 0.0104(9) -0.0011(9)
F5S 0.0324(13) 0.0406(14) 0.0371(14) -0.0047(11) 0.0213(11) -0.0044(10)
F6S 0.0305(13) 0.0450(14) 0.0238(12) -0.0167(10) 0.0019(10) 0.0041(10)
C11 0.0147(15) 0.0140(13) 0.0202(16) -0.0004(11) 0.0062(12) 0.0008(11)
C12 0.0244(18) 0.0237(17) 0.0291(19) 0.0021(14) 0.0010(15) 0.0107(14)
C13 0.037(2) 0.028(2) 0.050(3) -0.0015(18) 0.001(2) 0.0188(18)
C14 0.044(3) 0.0172(18) 0.060(3) 0.0006(18) 0.011(2) 0.0105(17)
C15 0.032(2) 0.0175(16) 0.042(2) -0.0081(15) 0.0150(18) -0.0006(14)
C16 0.0234(17) 0.0144(14) 0.0288(19) -0.0043(12) 0.0076(14) -0.0009(12)
C21 0.0140(14) 0.0148(13) 0.0140(14) -0.0004(10) 0.0023(11) 0.0000(11)
C22 0.0210(17) 0.0233(16) 0.0168(16) -0.0015(12) 0.0034(13) -0.0045(13)
C23 0.0261(19) 0.0304(19) 0.0184(17) -0.0053(14) 0.0010(14) -0.0075(15)
C24 0.0179(17) 0.0297(19) 0.029(2) -0.0055(15) -0.0007(14) -0.0061(14)
C25 0.0174(16) 0.0246(17) 0.0283(19) -0.0035(14) 0.0065(14) -0.0065(13)
C26 0.0148(15) 0.0231(16) 0.0208(16) -0.0038(12) 0.0062(13) -0.0035(12)
C31 0.0172(16) 0.0330(18) 0.0140(15) 0.0025(13) 0.0012(12) 0.0052(13)
C32 0.0149(15) 0.0290(17) 0.0167(16) 0.0001(13) 0.0010(12) 0.0031(12)
C33 0.025(2) 0.045(2) 0.0237(19) 0.0007(17) -0.0067(15) 0.0108(17)
C35 0.026(2) 0.098(4) 0.0121(18) -0.004(2) 0.0007(15) 0.015(2)
C34 0.023(2) 0.042(3) 0.017(2) -0.0011(18) -0.0020(17) -0.001(2)
C36 0.023(2) 0.041(2) 0.0113(18) -0.0006(16) 0.0029(15) 0.0084(18)
C36A 0.023(2) 0.041(2) 0.0113(18) -0.0006(16) 0.0029(15) 0.0084(18)
C34A 0.038(13) 0.041(14) 0.023(11) 0.005(10) -0.009(10) -0.006(11)
C41 0.0129(14) 0.0151(13) 0.0135(14) 0.0010(10) 0.0019(11) 0.0013(10)
C42 0.0183(16) 0.0135(13) 0.0203(16) 0.0011(11) 0.0010(12) 0.0014(11)
C43 0.0226(17) 0.0162(15) 0.0280(19) -0.0031(13) -0.0021(14) 0.0017(12)
C44 0.0298(19) 0.0165(15) 0.0269(19) -0.0016(13) -0.0016(15) -0.0069(13)
C45 0.0182(16) 0.0216(15) 0.0173(15) 0.0000(12) 0.0031(12) -0.0067(12)
C46 0.0163(15) 0.0177(14) 0.0153(15) 0.0020(11) 0.0026(12) -0.0034(11)
C51 0.0176(16) 0.0179(14) 0.0211(16) 0.0061(12) 0.0047(13) -0.0008(12)
C52 0.0233(18) 0.0226(16) 0.0209(17) 0.0043(13) -0.0005(14) 0.0035(13)
C53 0.034(2) 0.0265(19) 0.038(2) 0.0106(16) -0.0015(18) 0.0074(16)
C54 0.033(2) 0.0204(18) 0.055(3) -0.0021(18) -0.005(2) 0.0072(16)
C55 0.029(2) 0.0180(17) 0.058(3) -0.0031(17) -0.006(2) 0.0003(15)
C56 0.0205(17) 0.0189(16) 0.0286(19) -0.0033(13) -0.0015(14) -0.0006(12)
C61 0.0152(15) 0.0239(16) 0.0120(14) -0.0009(11) 0.0021(11) -0.0021(12)
C62 0.0198(18) 0.041(2) 0.0222(18) -0.0100(15) 0.0038(14) -0.0077(15)
C63 0.028(2) 0.052(3) 0.029(2) -0.0208(19) 0.0003(17) -0.0098(18)
C64 0.038(2) 0.057(3) 0.0159(18) -0.0111(18) -0.0016(16) 0.009(2)
C65 0.033(2) 0.045(2) 0.0149(17) -0.0007(15) 0.0058(15) 0.0054(18)
C66 0.0256(18) 0.0336(19) 0.0153(16) 0.0017(14) 0.0083(14) -0.0003(14)
C71 0.0169(16) 0.0251(16) 0.0182(16) -0.0001(12) 0.0083(13) 0.0028(12)
C72 0.030(2) 0.0316(19) 0.0261(19) 0.0020(15) 0.0113(16) 0.0142(16)
C73 0.034(2) 0.031(2) 0.044(3) -0.0061(18) 0.0132(19) 0.0116(17)
C74 0.028(2) 0.049(3) 0.038(2) -0.021(2) 0.0112(18) 0.0062(18)
C75 0.025(2) 0.047(2) 0.0213(19) -0.0133(16) 0.0077(15) -0.0040(17)
C76 0.0194(17) 0.0353(19) 0.0183(17) -0.0059(14) 0.0086(13) -0.0046(14)
C83 0.035(3) 0.028(2) 0.087(4) 0.011(2) -0.036(3) -0.0153(19)
C86 0.0197(17) 0.0319(19) 0.0182(17) 0.0072(13) 0.0017(13) 0.0050(14)
C81 0.0167(19) 0.021(4) 0.007(3) -0.007(2) 0.0008(18) -0.006(2)
C82 0.018(3) 0.014(2) 0.019(3) 0.004(2) 0.001(2) -0.003(2)
C84 0.025(4) 0.032(4) 0.021(4) 0.002(3) -0.008(3) -0.006(3)
C85 0.021(3) 0.032(4) 0.020(3) 0.001(3) 0.000(3) 0.005(3)
C81A 0.0167(19) 0.021(4) 0.007(3) -0.007(2) 0.0008(18) -0.006(2)
C82A 0.012(3) 0.030(4) 0.012(3) -0.001(3) 0.001(3) -0.003(3)
C84A 0.017(4) 0.038(5) 0.027(5) -0.012(4) 0.000(3) 0.003(3)
C85A 0.020(4) 0.041(5) 0.013(4) 0.000(3) -0.002(3) 0.008(4)
C3 0.0167(17) 0.0219(17) 0.0144(18) -0.0018(13) 0.0066(15) -0.0029(13)
Br1 0.01998(19) 0.01531(17) 0.01763(19) -0.00324(12) 0.00583(13) -0.00306(12)
O1 0.0391(19) 0.0220(16) 0.0305(18) -0.0123(14) 0.0131(14) -0.0091(15)
Br1A 0.032(4) 0.030(4) 0.016(3) -0.006(3) 0.009(3) -0.013(3)
C3A 0.0167(17) 0.0219(17) 0.0144(18) -0.0018(13) 0.0066(15) -0.0029(13)
O1A 0.0391(19) 0.0220(16) 0.0305(18) -0.0123(14) 0.0131(14) -0.0091(15)

loop_
_atom_type_symbol
_atom_type_description
_atom_type_scat_dispersion_real
_atom_type_scat_dispersion_imag
_atom_type_scat_source
C C 0.0033 0.0016 'International Tables Vol C Tables 4.2.6.8 and 6.1.1.4'
H H 0.0000 0.0000 'International Tables Vol C Tables 4.2.6.8 and 6.1.1.4'
N N 0.0061 0.0033 'International Tables Vol C Tables 4.2.6.8 and 6.1.1.4'
O O 0.0106 0.0060 'International Tables Vol C Tables 4.2.6.8 and 6.1.1.4'
F F 0.0171 0.0103 'International Tables Vol C Tables 4.2.6.8 and 6.1.1.4'
P P 0.1023 0.0942 'International Tables Vol C Tables 4.2.6.8 and 6.1.1.4'
Br Br -0.2901 2.4595 'International Tables Vol C Tables 4.2.6.8 and 6.1.1.4'
Ir Ir -1.4442 7.9887 'International Tables Vol C Tables 4.2.6.8 and 6.1.1.4'
Au Au -2.0133 8.8022 'International Tables Vol C Tables 4.2.6.8 and 6.1.1.4'

loop_
_geom_angle_atom_site_label_1
_geom_angle_atom_site_label_2
_geom_angle_atom_site_label_3
_geom_angle
_geom_angle_site_symmetry_1
_geom_angle_site_symmetry_3
_geom_angle_publ_flag
C3A Ir1 C3 175.8(18) . . ?
C3A Ir1 P1 90.2(16) . . ?
C3 Ir1 P1 91.39(11) . . ?
C3A Ir1 P3 86.0(16) . . ?
C3 Ir1 P3 92.23(11) . . ?
P1 Ir1 P3 175.31(3) . . ?
C3A Ir1 Br1 10.2(18) . . ?
C3 Ir1 Br1 173.84(12) . . ?
P1 Ir1 Br1 88.38(2) . . ?
P3 Ir1 Br1 88.34(2) . . ?
C3A Ir1 Br1A 170.5(18) . . ?
C3 Ir1 Br1A 13.2(2) . . ?
P1 Ir1 Br1A 91.40(14) . . ?
P3 Ir1 Br1A 92.81(14) . . ?
Br1 Ir1 Br1A 160.6(2) . . ?
C3A Ir1 Au1 90.5(18) . . ?
C3 Ir1 Au1 93.34(12) . . ?
P1 Ir1 Au1 92.81(2) . . ?
P3 Ir1 Au1 89.96(2) . . ?
Br1 Ir1 Au1 80.528(11) . . ?
Br1A Ir1 Au1 80.1(2) . . ?
P4 Au1 P2 172.18(3) . . ?
P4 Au1 Ir1 95.15(2) . . ?
P2 Au1 Ir1 92.00(2) . . ?
C2 P4 C11 104.40(15) . . ?
C2 P4 C21 105.98(14) . . ?
C11 P4 C21 108.44(15) . . ?
C2 P4 Au1 110.15(10) . . ?
C11 P4 Au1 113.78(11) . . ?
C21 P4 Au1 113.42(11) . . ?
F1S P1S F5S 90.51(16) . . ?
F1S P1S F3S 89.99(16) . . ?
F5S P1S F3S 179.41(16) . . ?
F1S P1S F2S 179.34(15) . . ?
F5S P1S F2S 89.95(14) . . ?
F3S P1S F2S 89.54(15) . . ?
F1S P1S F4S 89.57(14) . . ?
F5S P1S F4S 90.29(13) . . ?
F3S P1S F4S 90.02(13) . . ?
F2S P1S F4S 89.96(13) . . ?
F1S P1S F6S 90.31(14) . . ?
F5S P1S F6S 89.54(14) . . ?
F3S P1S F6S 90.15(14) . . ?
F2S P1S F6S 90.15(13) . . ?
F4S P1S F6S 179.79(16) . . ?
P4 C2 P3 116.71(17) . . ?
C3S O1S C2S 116.1(6) . . ?
C2 P3 C41 106.10(14) . . ?
C2 P3 C31 103.75(15) . . ?
C41 P3 C31 104.94(16) . . ?
C2 P3 Ir1 112.50(10) . . ?
C41 P3 Ir1 112.92(11) . . ?
C31 P3 Ir1 115.70(12) . . ?
P2 C1 P1 115.56(17) . . ?
C1S C2S O1S 113.1(7) . . ?
C1 P2 C51 104.36(15) . . ?
C1 P2 C61 105.57(15) . . ?
C51 P2 C61 110.15(16) . . ?
C1 P2 Au1 111.72(11) . . ?
C51 P2 Au1 110.50(12) . . ?
C61 P2 Au1 114.02(11) . . ?
O1S C3S C4S 115.2(6) . . ?
C81 P1 C1 108.3(3) . . ?
C81 P1 C71 99.1(3) . . ?
C1 P1 C71 106.38(15) . . ?
C81 P1 C81A 14.4(3) . . ?
C1 P1 C81A 100.2(3) . . ?
C71 P1 C81A 113.2(3) . . ?
C81 P1 Ir1 116.3(2) . . ?
C1 P1 Ir1 111.17(11) . . ?
C71 P1 Ir1 114.53(12) . . ?
C81A P1 Ir1 110.4(3) . . ?
C12 C11 C16 109.6(3) . . ?
C12 C11 P4 110.0(2) . . ?
C16 C11 P4 111.9(2) . . ?
C13 C12 C11 111.3(3) . . ?
C14 C13 C12 111.5(4) . . ?
C13 C14 C15 110.9(3) . . ?
C16 C15 C14 111.3(3) . . ?
C15 C16 C11 110.6(3) . . ?
C26 C21 C22 111.0(3) . . ?
C26 C21 P4 115.2(2) . . ?
C22 C21 P4 113.2(2) . . ?
C23 C22 C21 110.3(3) . . ?
C24 C23 C22 112.1(3) . . ?
C23 C24 C25 112.0(3) . . ?
C24 C25 C26 111.9(3) . . ?
C25 C26 C21 110.2(3) . . ?
C36A C31 C36 47.1(8) . . ?
C36A C31 C32 119.5(7) . . ?
C36 C31 C32 112.2(3) . . ?
C36A C31 P3 127.8(6) . . ?
C36 C31 P3 116.6(3) . . ?
C32 C31 P3 112.5(2) . . ?
C33 C32 C31 113.4(3) . . ?
C34A C33 C32 123.6(7) . . ?
C34A C33 C34 38.1(9) . . ?
C32 C33 C34 113.6(3) . . ?
C34 C35 C36 110.2(4) . . ?
C34 C35 C34A 36.4(9) . . ?
C36 C35 C34A 122.2(6) . . ?
C34 C35 C36A 119.3(6) . . ?
C36 C35 C36A 44.7(8) . . ?
C34A C35 C36A 101.9(10) . . ?
C33 C34 C35 110.0(4) . . ?
C31 C36 C35 109.3(4) . . ?
C31 C36A C35 109.4(9) . . ?
C33 C34A C35 110.7(9) . . ?
C46 C41 C42 109.5(3) . . ?
C46 C41 P3 116.5(2) . . ?
C42 C41 P3 111.4(2) . . ?
C43 C42 C41 110.3(3) . . ?
C42 C43 C44 111.6(3) . . ?
C45 C44 C43 112.1(3) . . ?
C44 C45 C46 111.5(3) . . ?
C45 C46 C41 109.4(3) . . ?
C52 C51 C56 109.3(3) . . ?
C52 C51 P2 111.1(2) . . ?
C56 C51 P2 109.2(2) . . ?
C53 C52 C51 111.0(3) . . ?
C54 C53 C52 111.3(3) . . ?
C53 C54 C55 110.3(4) . . ?
C54 C55 C56 111.7(3) . . ?
C55 C56 C51 111.2(3) . . ?
C62 C61 C66 111.7(3) . . ?
C62 C61 P2 113.1(2) . . ?
C66 C61 P2 114.5(2) . . ?
C63 C62 C61 110.3(3) . . ?
C64 C63 C62 110.9(4) . . ?
C65 C64 C63 111.4(3) . . ?
C64 C65 C66 111.3(3) . . ?
C65 C66 C61 110.7(3) . . ?
C76 C71 C72 109.7(3) . . ?
C76 C71 P1 117.0(3) . . ?
C72 C71 P1 112.0(2) . . ?
C73 C72 C71 110.2(3) . . ?
C74 C73 C72 110.6(4) . . ?
C73 C74 C75 111.8(3) . . ?
C74 C75 C76 111.7(3) . . ?
C75 C76 C71 110.2(3) . . ?
C84A C83 C82 119.4(5) . . ?
C84A C83 C82A 110.9(5) . . ?
C82 C83 C82A 44.0(4) . . ?
C84A C83 C84 30.6(4) . . ?
C82 C83 C84 101.6(5) . . ?
C82A C83 C84 117.0(4) . . ?
C85 C86 C81 115.2(4) . . ?
C85 C86 C81A 114.6(5) . . ?
C81 C86 C81A 17.6(3) . . ?
C85 C86 C85A 32.2(4) . . ?
C81 C86 C85A 112.7(5) . . ?
C81A C86 C85A 102.4(5) . . ?
C86 C81 C82 106.5(5) . . ?
C86 C81 P1 114.3(4) . . ?
C82 C81 P1 115.6(5) . . ?
C81 C82 C83 108.5(5) . . ?
C85 C84 C83 108.1(5) . . ?
C86 C85 C84 107.8(5) . . ?
C82A C81A C86 114.5(6) . . ?
C82A C81A P1 116.2(6) . . ?
C86 C81A P1 106.4(5) . . ?
C81A C82A C83 100.3(5) . . ?
C83 C84A C85A 102.5(6) . . ?
C84A C85A C86 112.6(6) . . ?
O1 C3 Ir1 176.7(4) . . ?
O1A C3A Ir1 173(5) . . ?

loop_
_geom_bond_atom_site_label_1
_geom_bond_atom_site_label_2
_geom_bond_distance
_geom_bond_site_symmetry_2
_geom_bond_publ_flag
Ir1 C3A 1.802(14) . ?
Ir1 C3 1.803(4) . ?
Ir1 P1 2.3328(8) . ?
Ir1 P3 2.3410(8) . ?
Ir1 Br1 2.5179(4) . ?
Ir1 Br1A 2.530(7) . ?
Ir1 Au1 2.9174(2) . ?
Au1 P4 2.3054(8) . ?
Au1 P2 2.3089(8) . ?
P4 C2 1.831(3) . ?
P4 C11 1.840(3) . ?
P4 C21 1.842(3) . ?
P1S F1S 1.596(3) . ?
P1S F5S 1.597(3) . ?
P1S F3S 1.601(3) . ?
P1S F2S 1.602(2) . ?
P1S F4S 1.604(2) . ?
P1S F6S 1.610(2) . ?
C2 P3 1.839(3) . ?
C1S C2S 1.330(13) . ?
O1S C3S 1.304(9) . ?
O1S C2S 1.449(10) . ?
P3 C41 1.844(3) . ?
P3 C31 1.858(3) . ?
C1 P2 1.836(3) . ?
C1 P1 1.846(3) . ?
P2 C51 1.837(3) . ?
P2 C61 1.840(3) . ?
C3S C4S 1.457(10) . ?
P1 C81 1.808(7) . ?
P1 C71 1.846(4) . ?
P1 C81A 1.919(9) . ?
C11 C12 1.539(5) . ?
C11 C16 1.539(5) . ?
C12 C13 1.530(5) . ?
C13 C14 1.527(7) . ?
C14 C15 1.529(6) . ?
C15 C16 1.527(5) . ?
C21 C26 1.536(5) . ?
C21 C22 1.542(5) . ?
C22 C23 1.525(5) . ?
C23 C24 1.520(5) . ?
C24 C25 1.522(5) . ?
C25 C26 1.531(5) . ?
C31 C36A 1.472(12) . ?
C31 C36 1.513(5) . ?
C31 C32 1.520(5) . ?
C32 C33 1.508(5) . ?
C33 C34A 1.466(13) . ?
C33 C34 1.509(6) . ?
C35 C34 1.542(6) . ?
C35 C36 1.549(6) . ?
C35 C34A 1.571(13) . ?
C35 C36A 1.588(13) . ?
C41 C46 1.535(4) . ?
C41 C42 1.544(4) . ?
C42 C43 1.531(5) . ?
C43 C44 1.535(6) . ?
C44 C45 1.520(5) . ?
C45 C46 1.533(4) . ?
C51 C52 1.538(5) . ?
C51 C56 1.543(5) . ?
C52 C53 1.522(5) . ?
C53 C54 1.513(7) . ?
C54 C55 1.524(6) . ?
C55 C56 1.530(5) . ?
C61 C62 1.532(5) . ?
C61 C66 1.537(5) . ?
C62 C63 1.529(5) . ?
C63 C64 1.525(7) . ?
C64 C65 1.522(6) . ?
C65 C66 1.536(5) . ?
C71 C76 1.536(5) . ?
C71 C72 1.536(5) . ?
C72 C73 1.533(6) . ?
C73 C74 1.515(7) . ?
C74 C75 1.525(7) . ?
C75 C76 1.533(5) . ?
C83 C84A 1.480(9) . ?
C83 C82 1.597(7) . ?
C83 C82A 1.616(7) . ?
C83 C84 1.638(8) . ?
C86 C85 1.489(7) . ?
C86 C81 1.533(8) . ?
C86 C81A 1.580(9) . ?
C86 C85A 1.609(8) . ?
C81 C82 1.550(8) . ?
C84 C85 1.523(9) . ?
C81A C82A 1.503(10) . ?
C84A C85A 1.538(10) . ?
C3 O1 1.173(5) . ?
C3A O1A 1.175(11) . ?
